data_2023189
loop_
_publ_author_name
'Wassermann, Tobias Burghardt'
'Kraus, Florian'

_publ_section_title
;
 Rerefinement of the crystal structure of BiF5
;
_journal_coeditor_code WM5722
_journal_issue 8
_journal_name_full 'Acta Crystallographica Section E Crystallographic Communications'
_journal_paper_doi 10.1107/S2056989024005759
_journal_volume 80
_journal_year 2024
_chemical_formula_iupac 'Bi F5'
_chemical_formula_moiety 'Bi F5'
_chemical_formula_sum 'Bi F5'
_chemical_formula_weight 303.98
_chemical_name_common
;
Bismuth pentafluoride
;
_chemical_name_systematic
;
Bismuth pentafluoride
;
_space_group_crystal_system tetragonal
_space_group_IT_number 87
_space_group_name_Hall '-I 4'
_space_group_name_H-M_alt 'I 4/m'
_atom_sites_solution_primary dual
_audit_creation_method SHELXL-2018/3
_cell_angle_alpha 90
_cell_angle_beta 90
_cell_angle_gamma 90
_cell_formula_units_Z 2
_cell_length_a 6.4439(9)
_cell_length_b 6.4439(9)
_cell_length_c 4.2260(9)
_cell_measurement_reflns_used 5333
_cell_measurement_temperature 100
_cell_measurement_theta_max 60.00
_cell_measurement_theta_min 8.75
_cell_volume 175.48(5)
_computing_cell_refinement
;
X-AREA (Stoe, 2020)
;
_computing_data_collection
;
X-AREA (Stoe, 2020)
;
_computing_data_reduction
;
X-AREA (Stoe, 2020)
;
_computing_molecular_graphics
;
DIAMOND  (Brandenburg & Putz, 2022)
;
_computing_publication_material
;
publCIF (Westrip, 2010) and <i>ShelXle</i> (H\"ubschle <i>et al.</i>,
2011)
;
_computing_structure_refinement
;
SHELXL (Sheldrick, 2015b)
;
_computing_structure_solution
;
<i>SHELXT</i> (Sheldrick, 2015a)
;
_diffrn_ambient_temperature 100
_diffrn_detector_area_resol_mean 6.67
_diffrn_measured_fraction_theta_full 0.989
_diffrn_measured_fraction_theta_max 0.994
_diffrn_measurement_device '2-circle diffractometer'
_diffrn_measurement_device_type 'Stoe IPDS 2T'
_diffrn_measurement_method 'rotation method, \w scans'
_diffrn_radiation_type MoK\a
_diffrn_radiation_wavelength 0.71073
_diffrn_reflns_av_R_equivalents 0.0270
_diffrn_reflns_av_unetI/netI 0.0132
_diffrn_reflns_limit_h_max 9
_diffrn_reflns_limit_h_min -9
_diffrn_reflns_limit_k_max 9
_diffrn_reflns_limit_k_min -9
_diffrn_reflns_limit_l_max 6
_diffrn_reflns_limit_l_min -5
_diffrn_reflns_number 1134
_diffrn_reflns_theta_full 25.242
_diffrn_reflns_theta_max 31.804
_diffrn_reflns_theta_min 4.473
_diffrn_source 'sealed X-ray tube, 12 x 0.4 mm long-fine focus'
_exptl_absorpt_coefficient_mu 49.84
_exptl_absorpt_correction_T_max 0.0778
_exptl_absorpt_correction_T_min 0.0059
_exptl_absorpt_correction_type multi-scan
_exptl_absorpt_process_details
;
(<i>LANA</i>; Koziskova <i>et al.</i>,  2016)
;
_exptl_crystal_colour colorless
_exptl_crystal_density_diffrn 5.753
_exptl_crystal_description needle
_exptl_crystal_F_000 256
_exptl_crystal_size_max 0.31
_exptl_crystal_size_mid 0.13
_exptl_crystal_size_min 0.11
_refine_diff_density_max 0.897
_refine_diff_density_min -1.376
_refine_ls_extinction_coef 0.0080(17)
_refine_ls_extinction_expression Fc^*^=kFc[1+0.001xFc^2^\l^3^/sin(2\q)]^-1/4^
_refine_ls_extinction_method
;
SHELXL2018/3 (Sheldrick 2015b)
;
_refine_ls_goodness_of_fit_ref 1.120
_refine_ls_hydrogen_treatment undef
_refine_ls_matrix_type full
_refine_ls_number_parameters 12
_refine_ls_number_reflns 174
_refine_ls_number_restraints 0
_refine_ls_restrained_S_all 1.120
_refine_ls_R_factor_all 0.0163
_refine_ls_R_factor_gt 0.0163
_refine_ls_shift/su_max 0.000
_refine_ls_shift/su_mean 0.000
_refine_ls_structure_factor_coef Fsqd
_refine_ls_weighting_details 'w=1/[\s^2^(Fo^2^)+(0.0237P)^2^+2.0256P] where P=(Fo^2^+2Fc^2^)/3'
_refine_ls_weighting_scheme calc
_refine_ls_wR_factor_gt 0.0419
_refine_ls_wR_factor_ref 0.0419
_reflns_number_gt 174
_reflns_number_total 174
_reflns_threshold_expression 'I > 2\s(I)'
_cod_data_source_file wm5722.cif
_cod_data_source_block I
_cod_original_cell_volume 175.48(6)
_cod_database_code 2023189
_shelx_space_group_comment
;
The symmetry employed for this shelxl refinement is uniquely defined
by the following loop, which should always be used as a source of
symmetry information in preference to the above space-group names.
They are only intended as comments.
;

loop_
_space_group_symop_operation_xyz
'x, y, z'
'-x, -y, z'
'-y, x, z'
'y, -x, z'
'x+1/2, y+1/2, z+1/2'
'-x+1/2, -y+1/2, z+1/2'
'-y+1/2, x+1/2, z+1/2'
'y+1/2, -x+1/2, z+1/2'
'-x, -y, -z'
'x, y, -z'
'y, -x, -z'
'-y, x, -z'
'-x+1/2, -y+1/2, -z+1/2'
'x+1/2, y+1/2, -z+1/2'
'y+1/2, -x+1/2, -z+1/2'
'-y+1/2, x+1/2, -z+1/2'

loop_
_atom_site_type_symbol
_atom_site_label
_atom_site_fract_x
_atom_site_fract_y
_atom_site_fract_z
_atom_site_U_iso_or_equiv
_atom_site_adp_type
_atom_site_calc_flag
_atom_site_occupancy
_atom_site_disorder_assembly
_atom_site_disorder_group
Bi Bi 0.000000 0.000000 0.000000 0.0199(2) Uani d 1 . .
F F1 0.000000 0.000000 0.500000 0.0255(15) Uani d 1 . .
F F2 0.2859(7) 0.0950(7) 0.000000 0.0275(8) Uani d 1 . .

loop_
_atom_site_aniso_label
_atom_site_aniso_U_11
_atom_site_aniso_U_22
_atom_site_aniso_U_33
_atom_site_aniso_U_12
_atom_site_aniso_U_13
_atom_site_aniso_U_23
Bi 0.0225(2) 0.0225(2) 0.0147(2) 0.000 0.000 0.000
F1 0.029(2) 0.029(2) 0.018(3) 0.000 0.000 0.000
F2 0.0232(17) 0.0320(19) 0.0274(19) -0.0031(14) 0.000 0.000

loop_
_atom_type_symbol
_atom_type_description
_atom_type_scat_dispersion_real
_atom_type_scat_dispersion_imag
_atom_type_scat_source
F F 0.0171 0.0103 'International Tables Vol C Tables 4.2.6.8 and 6.1.1.4'
Bi Bi -4.1077 10.2566 'International Tables Vol C Tables 4.2.6.8 and 6.1.1.4'

loop_
_geom_angle_atom_site_label_1
_geom_angle_atom_site_label_2
_geom_angle_atom_site_label_3
_geom_angle_site_symmetry_1
_geom_angle_site_symmetry_3
_geom_angle
_geom_angle_publ_flag
F2 Bi F2 9 11 90.0 ?
F2 Bi F2 9 3 90.0 ?
F2 Bi F2 11 3 180.0(3) ?
F2 Bi F2 9 . 180.0 ?
F2 Bi F2 11 . 90.0 ?
F2 Bi F2 3 . 90.0 ?
F2 Bi F1 9 . 90.0 ?
F2 Bi F1 11 . 90.0 ?
F2 Bi F1 3 . 90.0 ?
F2 Bi F1 . . 90.0 ?
F2 Bi F1 9 1_554 90.0 ?
F2 Bi F1 11 1_554 90.0 ?
F2 Bi F1 3 1_554 90.0 ?
F2 Bi F1 . 1_554 90.0 ?
F1 Bi F1 . 1_554 180.0 ?
Bi F1 Bi 1_556 . 180.0 ?

loop_
_geom_bond_atom_site_label_1
_geom_bond_atom_site_label_2
_geom_bond_site_symmetry_2
_geom_bond_distance
_geom_bond_publ_flag
Bi F2 9 1.941(4) ?
Bi F2 11 1.941(4) ?
Bi F2 3 1.941(4) ?
Bi F2 . 1.941(4) ?
Bi F1 . 2.1130(5) ?
Bi F1 1_554 2.1130(5) ?
